data_2108661
loop_
_publ_author_name
'Mali, Bhupendra P.'
'Dash, Soumya Ranjan'
'Nikam, Shrikant B.'
'Puthuvakkal, Anisha'
'Vanka, Kumar'
'Manoj, Kochunnoonny'
'Gonnade, Rajesh G.'

_publ_section_title
;
 Five concomitant polymorphs of a green fluorescent protein chromophore
 (GFPc) analogue: understanding variations in photoluminescence with
 \p-stacking interactions
;
_journal_issue 5
_journal_name_full 'Acta Crystallographica Section B'
_journal_page_first
;
;
_journal_paper_doi 10.1107/S2052520620010343
_journal_volume 76
_journal_year 2020
_chemical_formula_moiety 'C15 H18 N2 O4'
_chemical_formula_sum 'C15 H18 N2 O4'
_chemical_formula_weight 290.31
_space_group_crystal_system monoclinic
_space_group_IT_number 14
_space_group_name_Hall '-P 2ybc'
_space_group_name_H-M_alt 'P 1 21/c 1'
_atom_sites_solution_hydrogens geom
_audit_creation_method SHELXL-2014/7
_cell_angle_alpha 90
_cell_angle_beta 108.992(3)
_cell_angle_gamma 90
_cell_formula_units_Z 4
_cell_length_a 7.3901(5)
_cell_length_b 25.1748(18)
_cell_length_c 8.0438(6)
_cell_measurement_reflns_used 9889
_cell_measurement_temperature 100(2)
_cell_measurement_theta_max 34.23
_cell_measurement_theta_min 2.80
_cell_volume 1415.04(18)
_computing_cell_refinement 'SAINT (Bruker, 2016)'
_computing_data_collection 'APEX3 (Bruker, 2016)'
_computing_data_reduction 'SAINT (Bruker, 2016)'
_computing_molecular_graphics 'Bruker SHELXTL'
_computing_publication_material 'Bruker SHELXTL'
_computing_structure_refinement 'SHELXL-2014/7 (Sheldrick, 2014)'
_computing_structure_solution 'SHELXS-97 (Sheldrick 2008)'
_diffrn_ambient_temperature 100(2)
_diffrn_detector 'Photon II CPAD Area Detector'
_diffrn_detector_area_resol_mean 7.39
_diffrn_measured_fraction_theta_full 0.998
_diffrn_measured_fraction_theta_max 0.998
_diffrn_measurement_device '\k-geometry diffractometer'
_diffrn_measurement_device_type 'Bruker D8 VENTURE Kappa Duo PHOTON II CPAD'
_diffrn_measurement_method '\f and \w scans'
_diffrn_radiation_monochromator 'multilayer mirrors'
_diffrn_radiation_type MoK\a
_diffrn_radiation_wavelength 0.71073
_diffrn_reflns_av_R_equivalents 0.0655
_diffrn_reflns_av_unetI/netI 0.0284
_diffrn_reflns_Laue_measured_fraction_full 0.998
_diffrn_reflns_Laue_measured_fraction_max 0.998
_diffrn_reflns_limit_h_max 9
_diffrn_reflns_limit_h_min -9
_diffrn_reflns_limit_k_max 33
_diffrn_reflns_limit_k_min -33
_diffrn_reflns_limit_l_max 10
_diffrn_reflns_limit_l_min -10
_diffrn_reflns_number 39710
_diffrn_reflns_point_group_measured_fraction_full 0.998
_diffrn_reflns_point_group_measured_fraction_max 0.998
_diffrn_reflns_theta_full 25.242
_diffrn_reflns_theta_max 28.000
_diffrn_reflns_theta_min 2.798
_diffrn_source 'micro-focus sealed tube'
_diffrn_source_type 'Incoatech I\mS HB'
_exptl_absorpt_coefficient_mu 0.100
_exptl_absorpt_correction_T_max 0.996
_exptl_absorpt_correction_T_min 0.988
_exptl_absorpt_correction_type multi-scan
_exptl_absorpt_process_details 'SADABS (Bruker, 2006)'
_exptl_crystal_colour YELLOW
_exptl_crystal_density_diffrn 1.363
_exptl_crystal_description PLATE
_exptl_crystal_F_000 616
_exptl_crystal_size_max 0.120
_exptl_crystal_size_mid 0.090
_exptl_crystal_size_min 0.040
_refine_diff_density_max 0.391
_refine_diff_density_min -0.392
_refine_diff_density_rms 0.056
_refine_ls_extinction_method none
_refine_ls_goodness_of_fit_ref 1.146
_refine_ls_hydrogen_treatment constr
_refine_ls_matrix_type full
_refine_ls_number_parameters 195
_refine_ls_number_reflns 3416
_refine_ls_number_restraints 0
_refine_ls_restrained_S_all 1.146
_refine_ls_R_factor_all 0.0587
_refine_ls_R_factor_gt 0.0545
_refine_ls_shift/su_max 0.000
_refine_ls_shift/su_mean 0.000
_refine_ls_structure_factor_coef Fsqd
_refine_ls_weighting_details 'w=1/[\s^2^(Fo^2^)+(0.0389P)^2^+1.3482P] where P=(Fo^2^+2Fc^2^)/3'
_refine_ls_weighting_scheme calc
_refine_ls_wR_factor_gt 0.1215
_refine_ls_wR_factor_ref 0.1238
_reflns_Friedel_coverage 0.000
_reflns_number_gt 3144
_reflns_number_total 3416
_reflns_threshold_expression 'I > 2\s(I)'
_cod_data_source_file aw5046sup1.cif
_cod_data_source_block Form_IV
_cod_depositor_comments
;
The following automatic conversions were performed:

data item '_exptl_absorpt_correction_type' value 'MULTI-SCAN' was
changed to 'multi-scan' in accordance with the
/home/data/users/saulius/crontab/automatic-downloads/rss-feeds/IUCr/lib/dictionaries/cif_core.dic
dictionary named 'cif_core.dic' version 2.4.2 last updated on
2011-04-26.

Automatic conversion script
Id: cif_fix_values 7556 2019-12-06 15:28:31Z antanas 
;
_cod_original_sg_symbol_H-M 'P 21/c'
_cod_database_code 2108661
_shelx_shelxl_version_number 2014/7
_shelx_space_group_comment
;
The symmetry employed for this shelxl refinement is uniquely defined
by the following loop, which should always be used as a source of
symmetry information in preference to the above space-group names.
They are only intended as comments.
;
_shelx_estimated_absorpt_t_min 0.988
_shelx_estimated_absorpt_t_max 0.996

loop_
_space_group_symop_operation_xyz
'x, y, z'
'-x, y+1/2, -z+1/2'
'-x, -y, -z'
'x, -y-1/2, z-1/2'

loop_
_atom_site_label
_atom_site_type_symbol
_atom_site_fract_x
_atom_site_fract_y
_atom_site_fract_z
_atom_site_U_iso_or_equiv
_atom_site_adp_type
_atom_site_occupancy
_atom_site_site_symmetry_order
_atom_site_calc_flag
_atom_site_refinement_flags_posn
_atom_site_refinement_flags_adp
_atom_site_refinement_flags_occupancy
_atom_site_disorder_assembly
_atom_site_disorder_group
O4 O 0.18263(17) 0.70119(5) 0.18927(16) 0.0208(3) Uani 1 1 d . . . . .
O3 O 0.56109(18) 0.72390(5) 0.28392(16) 0.0180(3) Uani 1 1 d . . . . .
O2 O 0.81817(16) 0.66805(5) 0.52338(15) 0.0175(3) Uani 1 1 d . . . . .
O1 O 0.15837(17) 0.45183(5) 0.71735(16) 0.0196(3) Uani 1 1 d . . . . .
N2 N 0.61798(19) 0.50668(5) 0.77611(17) 0.0142(3) Uani 1 1 d . . . . .
N1 N 0.4796(2) 0.43858(5) 0.87184(18) 0.0154(3) Uani 1 1 d . . . . .
C1 C 0.3835(2) 0.59312(6) 0.5082(2) 0.0132(3) Uani 1 1 d . . . . .
C6 C 0.2458(2) 0.62511(6) 0.3885(2) 0.0146(3) Uani 1 1 d . . . . .
H6 H 0.1137 0.6167 0.3582 0.018 Uiso 1 1 calc R U . . .
C5 C 0.3038(2) 0.66923(6) 0.3144(2) 0.0155(3) Uani 1 1 d . . . . .
C4 C 0.4974(2) 0.68241(6) 0.3614(2) 0.0143(3) Uani 1 1 d . . . . .
C3 C 0.6334(2) 0.65101(6) 0.4838(2) 0.0133(3) Uani 1 1 d . . . . .
C2 C 0.5780(2) 0.60630(6) 0.5563(2) 0.0133(3) Uani 1 1 d . . . . .
H2 H 0.6712 0.5848 0.6378 0.016 Uiso 1 1 calc R U . . .
C7 C 0.3157(2) 0.54613(6) 0.5767(2) 0.0133(3) Uani 1 1 d . . . . .
H7 H 0.1814 0.5403 0.5336 0.016 Uiso 1 1 calc R U . . .
C8 C 0.4180(2) 0.50979(6) 0.6930(2) 0.0136(3) Uani 1 1 d . . . . .
C9 C 0.3255(2) 0.46459(6) 0.7537(2) 0.0141(3) Uani 1 1 d . . . . .
C10 C 0.6463(2) 0.46478(6) 0.8755(2) 0.0142(3) Uani 1 1 d . . . . .
C11 C 0.8379(2) 0.44501(7) 0.9846(2) 0.0185(3) Uani 1 1 d . . . . .
H11A H 0.9348 0.4575 0.9347 0.028 Uiso 1 1 calc R U . . .
H11B H 0.8371 0.4061 0.9861 0.028 Uiso 1 1 calc R U . . .
H11C H 0.8679 0.4584 1.1049 0.028 Uiso 1 1 calc R U . . .
C12 C 0.4581(3) 0.39235(7) 0.9717(2) 0.0195(3) Uani 1 1 d . . . . .
H12A H 0.3919 0.4026 1.0544 0.029 Uiso 1 1 calc R U . . .
H12B H 0.5847 0.3780 1.0369 0.029 Uiso 1 1 calc R U . . .
H12C H 0.3831 0.3652 0.8911 0.029 Uiso 1 1 calc R U . . .
C15 C -0.0166(3) 0.69738(8) 0.1644(3) 0.0299(4) Uani 1 1 d . . . . .
H13A H -0.0639 0.6625 0.1151 0.045 Uiso 1 1 calc R U . . .
H13B H -0.0853 0.7253 0.0833 0.045 Uiso 1 1 calc R U . . .
H13C H -0.0379 0.7018 0.2777 0.045 Uiso 1 1 calc R U . . .
C14 C 0.5027(3) 0.77537(7) 0.3205(2) 0.0228(4) Uani 1 1 d . . . . .
H14A H 0.3714 0.7822 0.2440 0.034 Uiso 1 1 calc R U . . .
H14B H 0.5885 0.8022 0.2988 0.034 Uiso 1 1 calc R U . . .
H14C H 0.5081 0.7771 0.4437 0.034 Uiso 1 1 calc R U . . .
C13 C 0.9569(2) 0.64053(8) 0.6620(2) 0.0230(4) Uani 1 1 d . . . . .
H15A H 0.9219 0.6427 0.7693 0.034 Uiso 1 1 calc R U . . .
H15B H 1.0829 0.6568 0.6829 0.034 Uiso 1 1 calc R U . . .
H15C H 0.9613 0.6032 0.6290 0.034 Uiso 1 1 calc R U . . .

loop_
_atom_site_aniso_label
_atom_site_aniso_U_11
_atom_site_aniso_U_22
_atom_site_aniso_U_33
_atom_site_aniso_U_23
_atom_site_aniso_U_13
_atom_site_aniso_U_12
O4 0.0180(6) 0.0207(6) 0.0215(6) 0.0107(5) 0.0035(5) 0.0022(5)
O3 0.0268(6) 0.0110(5) 0.0206(6) 0.0034(4) 0.0137(5) -0.0003(5)
O2 0.0154(6) 0.0171(6) 0.0194(6) 0.0044(5) 0.0046(5) -0.0022(4)
O1 0.0186(6) 0.0180(6) 0.0227(6) 0.0012(5) 0.0075(5) -0.0031(5)
N2 0.0184(7) 0.0113(6) 0.0134(6) -0.0003(5) 0.0058(5) 0.0010(5)
N1 0.0215(7) 0.0114(6) 0.0139(6) 0.0016(5) 0.0068(5) -0.0010(5)
C1 0.0180(7) 0.0105(7) 0.0125(7) -0.0006(5) 0.0068(6) 0.0006(6)
C6 0.0160(7) 0.0138(7) 0.0144(7) -0.0005(6) 0.0055(6) -0.0003(6)
C5 0.0199(8) 0.0132(7) 0.0133(7) 0.0014(6) 0.0054(6) 0.0034(6)
C4 0.0228(8) 0.0094(7) 0.0136(7) 0.0006(5) 0.0098(6) 0.0000(6)
C3 0.0166(7) 0.0118(7) 0.0129(7) -0.0019(6) 0.0068(6) -0.0003(6)
C2 0.0179(8) 0.0107(7) 0.0118(7) 0.0006(5) 0.0054(6) 0.0017(5)
C7 0.0164(7) 0.0109(7) 0.0143(7) -0.0005(6) 0.0073(6) -0.0010(5)
C8 0.0177(8) 0.0112(7) 0.0135(7) -0.0017(6) 0.0075(6) -0.0013(6)
C9 0.0207(8) 0.0104(7) 0.0131(7) -0.0006(6) 0.0079(6) -0.0008(6)
C10 0.0200(8) 0.0117(7) 0.0126(7) -0.0018(6) 0.0076(6) -0.0004(6)
C11 0.0214(8) 0.0159(8) 0.0167(8) 0.0011(6) 0.0043(6) 0.0015(6)
C12 0.0277(9) 0.0130(7) 0.0190(8) 0.0037(6) 0.0090(7) -0.0024(6)
C15 0.0203(9) 0.0313(10) 0.0363(11) 0.0163(9) 0.0071(8) 0.0065(7)
C14 0.0315(10) 0.0112(7) 0.0284(9) -0.0007(7) 0.0132(8) -0.0018(7)
C13 0.0157(8) 0.0286(9) 0.0230(9) 0.0071(7) 0.0039(7) 0.0016(7)

loop_
_atom_type_symbol
_atom_type_description
_atom_type_scat_dispersion_real
_atom_type_scat_dispersion_imag
_atom_type_scat_source
C C 0.0033 0.0016 'International Tables Vol C Tables 4.2.6.8 and 6.1.1.4'
H H 0.0000 0.0000 'International Tables Vol C Tables 4.2.6.8 and 6.1.1.4'
N N 0.0061 0.0033 'International Tables Vol C Tables 4.2.6.8 and 6.1.1.4'
O O 0.0106 0.0060 'International Tables Vol C Tables 4.2.6.8 and 6.1.1.4'

loop_
_geom_angle_atom_site_label_1
_geom_angle_atom_site_label_2
_geom_angle_atom_site_label_3
_geom_angle
_geom_angle_site_symmetry_1
_geom_angle_site_symmetry_3
_geom_angle_publ_flag
C5 O4 C15 117.58(13) . . ?
C4 O3 C14 115.20(12) . . ?
C3 O2 C13 116.10(13) . . ?
C10 N2 C8 105.70(13) . . ?
C9 N1 C10 108.37(13) . . ?
C9 N1 C12 122.94(14) . . ?
C10 N1 C12 128.69(14) . . ?
C2 C1 C6 120.14(14) . . ?
C2 C1 C7 122.35(14) . . ?
C6 C1 C7 117.51(14) . . ?
C5 C6 C1 119.72(15) . . ?
C5 C6 H6 120.1 . . ?
C1 C6 H6 120.1 . . ?
O4 C5 C6 124.37(15) . . ?
O4 C5 C4 115.27(14) . . ?
C6 C5 C4 120.32(15) . . ?
O3 C4 C5 121.98(14) . . ?
O3 C4 C3 118.30(14) . . ?
C5 C4 C3 119.63(14) . . ?
O2 C3 C2 124.44(14) . . ?
O2 C3 C4 114.90(14) . . ?
C2 C3 C4 120.66(15) . . ?
C3 C2 C1 119.50(14) . . ?
C3 C2 H2 120.2 . . ?
C1 C2 H2 120.2 . . ?
C8 C7 C1 128.76(15) . . ?
C8 C7 H7 115.6 . . ?
C1 C7 H7 115.6 . . ?
C7 C8 N2 129.02(14) . . ?
C7 C8 C9 122.09(15) . . ?
N2 C8 C9 108.89(13) . . ?
O1 C9 N1 125.70(14) . . ?
O1 C9 C8 131.41(15) . . ?
N1 C9 C8 102.89(13) . . ?
N2 C10 N1 114.11(14) . . ?
N2 C10 C11 124.51(15) . . ?
N1 C10 C11 121.38(14) . . ?
C10 C11 H11A 109.5 . . ?
C10 C11 H11B 109.5 . . ?
H11A C11 H11B 109.5 . . ?
C10 C11 H11C 109.5 . . ?
H11A C11 H11C 109.5 . . ?
H11B C11 H11C 109.5 . . ?
N1 C12 H12A 109.5 . . ?
N1 C12 H12B 109.5 . . ?
H12A C12 H12B 109.5 . . ?
N1 C12 H12C 109.5 . . ?
H12A C12 H12C 109.5 . . ?
H12B C12 H12C 109.5 . . ?
O4 C15 H13A 109.5 . . ?
O4 C15 H13B 109.5 . . ?
H13A C15 H13B 109.5 . . ?
O4 C15 H13C 109.5 . . ?
H13A C15 H13C 109.5 . . ?
H13B C15 H13C 109.5 . . ?
O3 C14 H14A 109.5 . . ?
O3 C14 H14B 109.5 . . ?
H14A C14 H14B 109.5 . . ?
O3 C14 H14C 109.5 . . ?
H14A C14 H14C 109.5 . . ?
H14B C14 H14C 109.5 . . ?
O2 C13 H15A 109.5 . . ?
O2 C13 H15B 109.5 . . ?
H15A C13 H15B 109.5 . . ?
O2 C13 H15C 109.5 . . ?
H15A C13 H15C 109.5 . . ?
H15B C13 H15C 109.5 . . ?

loop_
_geom_bond_atom_site_label_1
_geom_bond_atom_site_label_2
_geom_bond_distance
_geom_bond_site_symmetry_2
_geom_bond_publ_flag
O4 C5 1.3693(19) . ?
O4 C15 1.423(2) . ?
O3 C4 1.3753(18) . ?
O3 C14 1.426(2) . ?
O2 C3 1.3660(19) . ?
O2 C13 1.425(2) . ?
O1 C9 1.216(2) . ?
N2 C10 1.299(2) . ?
N2 C8 1.412(2) . ?
N1 C9 1.387(2) . ?
N1 C10 1.389(2) . ?
N1 C12 1.452(2) . ?
C1 C2 1.401(2) . ?
C1 C6 1.405(2) . ?
C1 C7 1.461(2) . ?
C6 C5 1.392(2) . ?
C6 H6 0.9500 . ?
C5 C4 1.396(2) . ?
C4 C3 1.400(2) . ?
C3 C2 1.389(2) . ?
C2 H2 0.9500 . ?
C7 C8 1.351(2) . ?
C7 H7 0.9500 . ?
C8 C9 1.489(2) . ?
C10 C11 1.488(2) . ?
C11 H11A 0.9800 . ?
C11 H11B 0.9800 . ?
C11 H11C 0.9800 . ?
C12 H12A 0.9800 . ?
C12 H12B 0.9800 . ?
C12 H12C 0.9800 . ?
C15 H13A 0.9800 . ?
C15 H13B 0.9800 . ?
C15 H13C 0.9800 . ?
C14 H14A 0.9800 . ?
C14 H14B 0.9800 . ?
C14 H14C 0.9800 . ?
C13 H15A 0.9800 . ?
C13 H15B 0.9800 . ?
C13 H15C 0.9800 . ?

loop_
_geom_torsion_atom_site_label_1
_geom_torsion_atom_site_label_2
_geom_torsion_atom_site_label_3
_geom_torsion_atom_site_label_4
_geom_torsion
_geom_torsion_site_symmetry_1
_geom_torsion_site_symmetry_2
_geom_torsion_site_symmetry_3
_geom_torsion_site_symmetry_4
_geom_torsion_publ_flag
C2 C1 C6 C5 1.6(2) . . . . ?
C7 C1 C6 C5 -177.58(14) . . . . ?
C15 O4 C5 C6 16.0(2) . . . . ?
C15 O4 C5 C4 -166.35(16) . . . . ?
C1 C6 C5 O4 176.16(15) . . . . ?
C1 C6 C5 C4 -1.4(2) . . . . ?
C14 O3 C4 C5 66.5(2) . . . . ?
C14 O3 C4 C3 -117.04(16) . . . . ?
O4 C5 C4 O3 -1.4(2) . . . . ?
C6 C5 C4 O3 176.36(14) . . . . ?
O4 C5 C4 C3 -177.80(14) . . . . ?
C6 C5 C4 C3 0.0(2) . . . . ?
C13 O2 C3 C2 -6.8(2) . . . . ?
C13 O2 C3 C4 173.08(14) . . . . ?
O3 C4 C3 O2 4.9(2) . . . . ?
C5 C4 C3 O2 -178.61(14) . . . . ?
O3 C4 C3 C2 -175.25(14) . . . . ?
C5 C4 C3 C2 1.3(2) . . . . ?
O2 C3 C2 C1 178.81(14) . . . . ?
C4 C3 C2 C1 -1.1(2) . . . . ?
C6 C1 C2 C3 -0.4(2) . . . . ?
C7 C1 C2 C3 178.76(14) . . . . ?
C2 C1 C7 C8 1.5(3) . . . . ?
C6 C1 C7 C8 -179.35(16) . . . . ?
C1 C7 C8 N2 -1.8(3) . . . . ?
C1 C7 C8 C9 178.17(14) . . . . ?
C10 N2 C8 C7 -179.88(16) . . . . ?
C10 N2 C8 C9 0.16(16) . . . . ?
C10 N1 C9 O1 179.31(15) . . . . ?
C12 N1 C9 O1 -1.4(2) . . . . ?
C10 N1 C9 C8 -1.86(16) . . . . ?
C12 N1 C9 C8 177.39(14) . . . . ?
C7 C8 C9 O1 -0.1(3) . . . . ?
N2 C8 C9 O1 179.82(16) . . . . ?
C7 C8 C9 N1 -178.88(14) . . . . ?
N2 C8 C9 N1 1.08(16) . . . . ?
C8 N2 C10 N1 -1.43(17) . . . . ?
C8 N2 C10 C11 178.14(14) . . . . ?
C9 N1 C10 N2 2.22(18) . . . . ?
C12 N1 C10 N2 -176.97(15) . . . . ?
C9 N1 C10 C11 -177.37(14) . . . . ?
C12 N1 C10 C11 3.4(2) . . . . ?

_cod_database_fobs_code 2108661
